data_7204921
loop_
_publ_author_name
'Batchelor, Elaine'
'Klinowski, Jacek'
'Jones, William'

_publ_section_title
;
 Crystal engineering using co&#x2010;crystallisation of phenazine with
 dicarboxylic acids
;
_journal_issue 4
_journal_name_full 'Journal of Materials Chemistry'
_journal_page_first 839
_journal_paper_doi 10.1039/a908214j
_journal_volume 10
_journal_year 2000
_chemical_formula_moiety 'C12 H8 N2, C4 H6 O4'
_chemical_formula_sum 'C8 H7 N O2'
_chemical_formula_weight 149.15
_chemical_name_common 'Phenazine succinic acid'
_chemical_name_systematic
; 
 dibenzopyrazine butanedioic acid 
;
_space_group_IT_number 14
_symmetry_cell_setting monoclinic
_symmetry_space_group_name_Hall '-P 2yn'
_symmetry_space_group_name_H-M 'P 1 21/n 1'
_atom_sites_solution_hydrogens geom
_atom_sites_solution_primary direct
_atom_sites_solution_secondary difmap
_audit_creation_method SHELXL-97
_cell_angle_alpha 90.00
_cell_angle_beta 99.141(7)
_cell_angle_gamma 90.00
_cell_formula_units_Z 4
_cell_length_a 5.2792(4)
_cell_length_b 9.0570(10)
_cell_length_c 15.0540(10)
_cell_measurement_reflns_used 25
_cell_measurement_temperature 295(2)
_cell_measurement_theta_max 20
_cell_measurement_theta_min 15
_cell_volume 710.65(11)
_computing_cell_refinement 'CAD4, SETANG <Enraf Nonius>'
_computing_data_collection 'CAD4 <Enraf Nonius>'
_computing_data_reduction 'TEXSAN <Molecular Structure Corporation, 1995>'
_computing_molecular_graphics 'TEXSAN <Molecular Structure Corporation, 1995>'
_computing_publication_material 'SHELXL-97 (Sheldrick, 1997)'
_computing_structure_refinement 'SHELXL-93 (Sheldrick, 1993), SHELXL-97 (Sheldrick, 1997)'
_computing_structure_solution 'SHELXS-86 (Sheldrick, 1990)'
_diffrn_ambient_temperature 295(2)
_diffrn_measured_fraction_theta_full 1.000
_diffrn_measured_fraction_theta_max 1.000
_diffrn_measurement_device_type 'Enraf Nonius CAD4'
_diffrn_measurement_method \w/2\q
_diffrn_radiation_monochromator graphite
_diffrn_radiation_source 'fine-focus sealed tube'
_diffrn_radiation_type MoK\a
_diffrn_radiation_wavelength 0.71069
_diffrn_reflns_av_R_equivalents 0.0138
_diffrn_reflns_av_sigmaI/netI 0.0162
_diffrn_reflns_limit_h_max 6
_diffrn_reflns_limit_h_min -6
_diffrn_reflns_limit_k_max 10
_diffrn_reflns_limit_k_min 0
_diffrn_reflns_limit_l_max 17
_diffrn_reflns_limit_l_min 0
_diffrn_reflns_number 1292
_diffrn_reflns_theta_full 24.93
_diffrn_reflns_theta_max 24.93
_diffrn_reflns_theta_min 2.63
_diffrn_standards_decay_% 0
_diffrn_standards_interval_count 200
_diffrn_standards_interval_time 3600
_diffrn_standards_number 3
_exptl_absorpt_coefficient_mu 0.102
_exptl_absorpt_correction_T_max 0.9770
_exptl_absorpt_correction_T_min 0.9508
_exptl_crystal_colour yellow
_exptl_crystal_density_diffrn 1.394
_exptl_crystal_density_method 'not measured'
_exptl_crystal_description kite
_exptl_crystal_F_000 312
_exptl_crystal_size_max 0.50
_exptl_crystal_size_mid 0.40
_exptl_crystal_size_min 0.23
_refine_diff_density_max 0.206
_refine_diff_density_min -0.176
_refine_diff_density_rms 0.057
_refine_ls_extinction_coef 0.079(12)
_refine_ls_extinction_expression Fc^*^=kFc[1+0.001xFc^2^\l^3^/sin(2\q)]^-1/4^
_refine_ls_extinction_method SHELXL
_refine_ls_goodness_of_fit_ref 1.211
_refine_ls_hydrogen_treatment mixed
_refine_ls_matrix_type full
_refine_ls_number_parameters 107
_refine_ls_number_reflns 1244
_refine_ls_number_restraints 0
_refine_ls_restrained_S_all 1.211
_refine_ls_R_factor_all 0.0456
_refine_ls_R_factor_gt 0.0347
_refine_ls_shift/su_max 0.000
_refine_ls_shift/su_mean 0.000
_refine_ls_structure_factor_coef Fsqd
_refine_ls_weighting_details 'calc w=1/[\s^2^(Fo^2^)+(0.0694P)^2^+0.2246P] where P=(Fo^2^+2Fc^2^)/3'
_refine_ls_weighting_scheme calc
_refine_ls_wR_factor_gt 0.1011
_refine_ls_wR_factor_ref 0.1366
_reflns_number_gt 1070
_reflns_number_total 1244
_reflns_threshold_expression >2sigma(I)
_cod_data_source_file a908214j.txt
_cod_data_source_block 4c
_cod_depositor_comments
;
The following automatic conversions were performed:
'_atom_site_symetry_multiplicity' tag replaced with
'_atom_site_symmetry_multiplicity'.

Automatic conversion script
Id: cif_correct_tags 1440 2010-10-19 06:21:57Z saulius 

The following automatic conversions were performed:
'_symmetry_cell_setting' value 'Monoclinic' changed to 'monoclinic'
according to '/home/saulius/struct/CIF-dictionaries/cif_core.dic'
dictionary named 'cif_core.dic' version 2.4.1 from 2010-06-29.

Automatic conversion script
Id: cif_fix_enum 1527 2010-12-29 10:47:43Z saulius 
;
_cod_database_code 7204921

loop_
_symmetry_equiv_pos_as_xyz
'x, y, z'
'-x+1/2, y+1/2, -z+1/2'
'-x, -y, -z'
'x-1/2, -y-1/2, z-1/2'

loop_
_atom_site_label
_atom_site_type_symbol
_atom_site_fract_x
_atom_site_fract_y
_atom_site_fract_z
_atom_site_U_iso_or_equiv
_atom_site_adp_type
_atom_site_occupancy
_atom_site_symmetry_multiplicity
_atom_site_calc_flag
_atom_site_refinement_flags
_atom_site_disorder_assembly
_atom_site_disorder_group
O1 O 0.6146(3) 0.73948(16) 0.94714(10) 0.0424(4) Uani 1 1 d . . .
H1O H 0.488(6) 0.780(3) 0.9672(18) 0.070(8) Uiso 1 1 d . . .
O2 O 0.6644(3) 0.61573(18) 1.07591(10) 0.0517(5) Uani 1 1 d . . .
N1 N 0.2066(3) 0.90559(17) 0.99105(10) 0.0328(4) Uani 1 1 d . . .
C1 C 0.0560(4) 1.0529(3) 0.76526(14) 0.0472(6) Uani 1 1 d . . .
H1 H 0.1122 1.0448 0.7100 0.056(3) Uiso 1 1 calc R . .
C2 C 0.1710(4) 0.9724(2) 0.83560(13) 0.0411(5) Uani 1 1 d . . .
H2 H 0.3048 0.9091 0.8283 0.056(3) Uiso 1 1 calc R . .
C3 C 0.0890(3) 0.9839(2) 0.92094(12) 0.0314(5) Uani 1 1 d . . .
C4 C 0.1211(3) 0.9196(2) 1.07016(12) 0.0317(5) Uani 1 1 d . . .
C5 C 0.2377(4) 0.8374(2) 1.14617(13) 0.0395(5) Uani 1 1 d . . .
H5 H 0.3744 0.7747 1.1414 0.056(3) Uiso 1 1 calc R . .
C6 C 0.1498(4) 0.8503(3) 1.22558(14) 0.0458(6) Uani 1 1 d . . .
H6 H 0.2254 0.7950 1.2748 0.056(3) Uiso 1 1 calc R . .
C7 C 0.7241(3) 0.6368(2) 1.00350(12) 0.0316(5) Uani 1 1 d . . .
C8 C 0.9270(4) 0.5524(2) 0.96586(13) 0.0356(5) Uani 1 1 d . . .
H8A H 1.0466 0.6215 0.9459 0.055(5) Uiso 1 1 calc R . .
H8B H 0.8475 0.4964 0.9139 0.055(5) Uiso 1 1 calc R . .

loop_
_atom_site_aniso_label
_atom_site_aniso_U_11
_atom_site_aniso_U_22
_atom_site_aniso_U_33
_atom_site_aniso_U_23
_atom_site_aniso_U_13
_atom_site_aniso_U_12
O1 0.0423(8) 0.0419(8) 0.0455(9) 0.0060(6) 0.0149(7) 0.0169(6)
O2 0.0565(9) 0.0563(10) 0.0480(9) 0.0117(7) 0.0263(7) 0.0235(7)
N1 0.0302(8) 0.0321(8) 0.0373(9) -0.0034(7) 0.0088(7) 0.0033(6)
C1 0.0503(12) 0.0611(14) 0.0327(10) -0.0037(10) 0.0140(9) 0.0060(10)
C2 0.0402(11) 0.0475(12) 0.0377(10) -0.0040(9) 0.0128(9) 0.0087(9)
C3 0.0293(9) 0.0322(9) 0.0331(10) -0.0043(8) 0.0062(7) 0.0001(7)
C4 0.0290(9) 0.0314(9) 0.0355(10) -0.0055(8) 0.0076(7) -0.0011(8)
C5 0.0360(10) 0.0396(11) 0.0430(11) 0.0003(9) 0.0069(8) 0.0075(8)
C6 0.0485(12) 0.0502(12) 0.0382(11) 0.0043(9) 0.0055(9) 0.0090(10)
C7 0.0290(9) 0.0286(9) 0.0382(10) -0.0001(8) 0.0083(8) 0.0022(7)
C8 0.0351(10) 0.0337(10) 0.0403(11) 0.0009(8) 0.0128(8) 0.0067(8)

loop_
_atom_type_symbol
_atom_type_description
_atom_type_scat_dispersion_real
_atom_type_scat_dispersion_imag
_atom_type_scat_source
C C 0.0033 0.0016 'International Tables Vol C Tables 4.2.6.8 and 6.1.1.4'
H H 0.0000 0.0000 'International Tables Vol C Tables 4.2.6.8 and 6.1.1.4'
N N 0.0061 0.0033 'International Tables Vol C Tables 4.2.6.8 and 6.1.1.4'
O O 0.0106 0.0060 'International Tables Vol C Tables 4.2.6.8 and 6.1.1.4'

loop_
_geom_angle_atom_site_label_1
_geom_angle_atom_site_label_2
_geom_angle_atom_site_label_3
_geom_angle
_geom_angle_site_symmetry_1
_geom_angle_site_symmetry_3
_geom_angle_publ_flag
C3 N1 C4 117.96(15) . . ?
C2 C1 C6 120.91(19) . 3_577 ?
C1 C2 C3 120.40(18) . . ?
N1 C3 C2 120.22(16) . . ?
N1 C3 C4 121.14(17) . 3_577 ?
C2 C3 C4 118.64(17) . 3_577 ?
N1 C4 C5 119.99(16) . . ?
N1 C4 C3 120.90(17) . 3_577 ?
C5 C4 C3 119.11(17) . 3_577 ?
C6 C5 C4 120.01(18) . . ?
C5 C6 C1 120.92(19) . 3_577 ?
O2 C7 O1 122.89(16) . . ?
O2 C7 C8 124.75(17) . . ?
O1 C7 C8 112.36(15) . . ?
C7 C8 C8 112.34(19) . 3_767 ?

loop_
_geom_bond_atom_site_label_1
_geom_bond_atom_site_label_2
_geom_bond_distance
_geom_bond_site_symmetry_2
_geom_bond_publ_flag
O1 C7 1.327(2) . ?
O2 C7 1.197(2) . ?
N1 C3 1.339(2) . ?
N1 C4 1.345(2) . ?
C1 C2 1.348(3) . ?
C1 C6 1.420(3) 3_577 ?
C2 C3 1.423(3) . ?
C3 C4 1.435(3) 3_577 ?
C4 C5 1.421(3) . ?
C4 C3 1.435(3) 3_577 ?
C5 C6 1.354(3) . ?
C6 C1 1.420(3) 3_577 ?
C7 C8 1.499(2) . ?
C8 C8 1.517(4) 3_767 ?

loop_
_geom_torsion_atom_site_label_1
_geom_torsion_atom_site_label_2
_geom_torsion_atom_site_label_3
_geom_torsion_atom_site_label_4
_geom_torsion
_geom_torsion_site_symmetry_1
_geom_torsion_site_symmetry_2
_geom_torsion_site_symmetry_3
_geom_torsion_site_symmetry_4
_geom_torsion_publ_flag
C6 C1 C2 C3 -0.4(3) 3_577 . . . ?
C4 N1 C3 C2 -179.67(17) . . . . ?
C4 N1 C3 C4 0.3(3) . . . 3_577 ?
C1 C2 C3 N1 -178.89(19) . . . . ?
C1 C2 C3 C4 1.2(3) . . . 3_577 ?
C3 N1 C4 C5 179.22(17) . . . . ?
C3 N1 C4 C3 -0.3(3) . . . 3_577 ?
N1 C4 C5 C6 -179.28(19) . . . . ?
C3 C4 C5 C6 0.2(3) 3_577 . . . ?
C4 C5 C6 C1 -1.0(3) . . . 3_577 ?
O2 C7 C8 C8 -6.7(3) . . . 3_767 ?
O1 C7 C8 C8 173.4(2) . . . 3_767 ?
